data_1568714
loop_
_publ_author_name
'Ding, Huangting'
'Sun, Yitong'
'Tang, Meng'
'Wen, Jingyi'
'Yue, Shiwen'
'Peng, Ye'
'Li, Fei'
'Zheng, Liyan'
'Wang, Suning'
'Shi, Yonggang'
'Cao, Qiue'

_publ_section_title
;
 Time-dependent photo-activated aminoborane room-temperature
 phosphorescence materials with unprecedented properties: simple,
 versatile, multicolor-tuneable, water resistance, optical information
 writing/erasing, and multilevel data encryption.
;
_journal_issue 17
_journal_name_full 'Chemical science'
_journal_page_first 4633
_journal_page_last 4640
_journal_paper_doi 10.1039/d3sc00568b
_journal_volume 14
_journal_year 2023
_chemical_formula_moiety 'C37 H36 B N'
_chemical_formula_sum 'C37 H36 B N'
_chemical_formula_weight 505.48
_space_group_crystal_system triclinic
_space_group_IT_number 2
_space_group_name_Hall '-P 1'
_space_group_name_H-M_alt 'P -1'
_atom_sites_solution_hydrogens geom
_atom_sites_solution_primary dual
_audit_creation_date 2021-09-25
_audit_creation_method
;
Olex2 1.5
(compiled 2021.08.20 svn.r13c46975 for OlexSys, GUI svn.r6396)
;
_audit_update_record
;
2023-01-12 deposited with the CCDC.	2023-03-27 downloaded from the CCDC.
;
_cell_angle_alpha 75.998(2)
_cell_angle_beta 84.321(2)
_cell_angle_gamma 80.055(2)
_cell_formula_units_Z 2
_cell_length_a 9.5510(2)
_cell_length_b 11.2401(4)
_cell_length_c 13.6050(3)
_cell_measurement_reflns_used 17725
_cell_measurement_temperature 100.0(6)
_cell_measurement_theta_max 29.0990
_cell_measurement_theta_min 1.5560
_cell_volume 1393.36(7)
_computing_cell_refinement 'CrysAlisPro 1.171.41.64a (Rigaku OD, 2020)'
_computing_data_collection 'CrysAlisPro 1.171.41.64a (Rigaku OD, 2020)'
_computing_data_reduction 'CrysAlisPro 1.171.41.64a (Rigaku OD, 2020)'
_computing_molecular_graphics 'Olex2 1.5 (Dolomanov et al., 2009)'
_computing_publication_material 'Olex2 1.5 (Dolomanov et al., 2009)'
_computing_structure_refinement 'SHELXL 2018/3 (Sheldrick, 2015)'
_computing_structure_solution 'SHELXT 2018/2 (Sheldrick, 2018)'
_diffrn_ambient_environment N~2~
_diffrn_ambient_temperature 100.0(6)
_diffrn_detector 'Hybrid Pixel Array Detector'
_diffrn_detector_area_resol_mean 10.0000
_diffrn_detector_type HyPix
_diffrn_measured_fraction_theta_full 1.000
_diffrn_measured_fraction_theta_max 0.837
_diffrn_measurement_details
;
List of Runs (angles in degrees, time in seconds):

  # Type    Start    End  Width  t~exp~   \w     \q     \k     \f   Frames
#--------------------------------------------------------------------------
  1  \w     -9.00  85.00   0.50    0.40    --   10.29  62.00-122.00  188
  2  \w    -45.00 -20.00   0.50    0.40    --  -11.46  77.00  60.00   50
  3  \w     21.00  64.00   0.50    0.40    --  -11.46  77.00  60.00   86
  4  \w    -39.00  64.00   0.50    0.40    --  -11.46  57.00 -60.00  206
  5  \w    -20.00  52.00   0.50    0.40    --  -11.46  62.00-122.00  144
  6  \w    -54.00  40.00   0.50    0.40    --   10.29 -62.00  99.00  188
  7  \w    -75.00  21.00   0.50    0.40    --   10.29 -19.00 150.00  192
  8  \w     -8.00  34.00   0.50    0.40    --  -11.46 -99.00  90.00   84
  9  \w    -11.00  34.00   0.50    0.40    --  -11.46 -99.00 150.00   90
 10  \w      4.00  34.00   0.50    0.40    --  -11.46 -99.00 -30.00   60
 11  \w     -7.00  34.00   0.50    0.40    --  -11.46 -99.00 -60.00   82
 12  \w    -87.00 -35.00   0.50    0.40    --  -11.46 -62.00  99.00  104
 13  \w    -10.00  16.00   0.50    0.40    --  -11.46 -62.00  99.00   52
 14  \w     -1.00  33.00   0.50    0.40    --  -11.46 -99.00-120.00   68
 15  \w     -4.00  22.00   0.50    0.40    --   10.29 -99.00 -90.00   52
 16  \w    -11.00  15.00   0.50    0.40    --   10.29 -99.00-180.00   52
 17  \w     30.00  56.00   0.50    0.40    --   10.29 -99.00-180.00   52
 18  \w     30.00  56.00   0.50    0.40    --   10.29 -99.00 -90.00   52
 19  \w      6.00  56.00   0.50    0.40    --   10.29 -99.00  30.00  100
;
_diffrn_measurement_device 'four-circle diffractometer'
_diffrn_measurement_device_type 'ROD, Synergy Custom DW system, HyPix'
_diffrn_measurement_method '\w scans'
_diffrn_orient_matrix_type 'CrysAlisPro convention (1999,Acta A55,543-557)'
_diffrn_orient_matrix_UB_11 -0.0488741000
_diffrn_orient_matrix_UB_12 0.0267611000
_diffrn_orient_matrix_UB_13 -0.0382565000
_diffrn_orient_matrix_UB_21 0.0024392000
_diffrn_orient_matrix_UB_22 0.0597418000
_diffrn_orient_matrix_UB_23 0.0078018000
_diffrn_orient_matrix_UB_31 0.0575374000
_diffrn_orient_matrix_UB_32 0.0068859000
_diffrn_orient_matrix_UB_33 -0.0370543000
_diffrn_radiation_monochromator mirror
_diffrn_radiation_probe x-ray
_diffrn_radiation_type 'Mo K\a'
_diffrn_radiation_wavelength 0.71073
_diffrn_reflns_av_R_equivalents 0.0291
_diffrn_reflns_av_unetI/netI 0.0265
_diffrn_reflns_Laue_measured_fraction_full 1.000
_diffrn_reflns_Laue_measured_fraction_max 0.837
_diffrn_reflns_limit_h_max 13
_diffrn_reflns_limit_h_min -12
_diffrn_reflns_limit_k_max 13
_diffrn_reflns_limit_k_min -14
_diffrn_reflns_limit_l_max 18
_diffrn_reflns_limit_l_min -18
_diffrn_reflns_number 32283
_diffrn_reflns_point_group_measured_fraction_full 1.000
_diffrn_reflns_point_group_measured_fraction_max 0.837
_diffrn_reflns_theta_full 25.242
_diffrn_reflns_theta_max 29.466
_diffrn_reflns_theta_min 1.545
_diffrn_source 'Rotating-anode X-ray tube'
_diffrn_source_type 'Rigaku (Mo) X-ray Source'
_exptl_absorpt_coefficient_mu 0.068
_exptl_absorpt_correction_T_max 1.00000
_exptl_absorpt_correction_T_min 0.97349
_exptl_absorpt_correction_type multi-scan
_exptl_absorpt_process_details
;
CrysAlisPro 1.171.41.64a (Rigaku Oxford Diffraction, 2020)
Empirical absorption correction using spherical harmonics,
 implemented in SCALE3 ABSPACK scaling algorithm.
;
_exptl_crystal_colour 'clear light colourless'
_exptl_crystal_colour_lustre clear
_exptl_crystal_colour_modifier light
_exptl_crystal_colour_primary colourless
_exptl_crystal_density_diffrn 1.205
_exptl_crystal_description block
_exptl_crystal_F_000 540
_exptl_crystal_size_max 0.13
_exptl_crystal_size_mid 0.12
_exptl_crystal_size_min 0.11
_refine_diff_density_max 0.281
_refine_diff_density_min -0.249
_refine_diff_density_rms 0.041
_refine_ls_extinction_method none
_refine_ls_goodness_of_fit_ref 1.101
_refine_ls_hydrogen_treatment constr
_refine_ls_matrix_type full
_refine_ls_number_parameters 358
_refine_ls_number_reflns 6477
_refine_ls_number_restraints 0
_refine_ls_restrained_S_all 1.101
_refine_ls_R_factor_all 0.0578
_refine_ls_R_factor_gt 0.0462
_refine_ls_shift/su_max 0.000
_refine_ls_shift/su_mean 0.000
_refine_ls_structure_factor_coef Fsqd
_refine_ls_weighting_details 'w=1/[\s^2^(Fo^2^)+(0.0573P)^2^+0.3353P] where P=(Fo^2^+2Fc^2^)/3'
_refine_ls_weighting_scheme calc
_refine_ls_wR_factor_gt 0.1184
_refine_ls_wR_factor_ref 0.1247
_reflns_Friedel_coverage 0.000
_reflns_number_gt 5222
_reflns_number_total 6477
_reflns_threshold_expression 'I > 2\s(I)'
_cod_data_source_file d3sc00568b2.cif
_cod_data_source_block ysw2-cp2-thf-100k
_cod_depositor_comments 'Adding full bibliography for 1568711--1568715.cif.'
_cod_database_code 1568714
_shelx_shelxl_version_number 2018/3
_shelx_space_group_comment
;
The symmetry employed for this shelxl refinement is uniquely defined
by the following loop, which should always be used as a source of
symmetry information in preference to the above space-group names.
They are only intended as comments.
;
_shelx_estimated_absorpt_t_max 0.993
_shelx_estimated_absorpt_t_min 0.991
_olex2_refinement_description
;
1. Fixed Uiso
 At 1.2 times of:
  All C(H) groups, All C(H,H) groups
 At 1.5 times of:
  All C(H,H,H) groups
2.a Secondary CH2 refined with riding coordinates:
 C13(H13A,H13B)
2.b Aromatic/amide H refined with riding coordinates:
 C2(H2), C3(H3), C4(H4), C5(H5), C8(H8), C9(H9), C10(H10), C11(H11), C15(H15),
 C16(H16), C17(H17), C18(H18), C22(H22), C24(H24), C31(H31), C33(H33)
2.c Idealised Me refined as rotating group:
 C26(H26A,H26B,H26C), C27(H27A,H27B,H27C), C28(H28A,H28B,H28C), C35(H35A,H35B,
 H35C), C36(H36A,H36B,H36C), C37(H37A,H37B,H37C)
;
_olex2_submission_special_instructions 'No special instructions were received'
_oxdiff_exptl_absorpt_empirical_details
;
Empirical correction (ABSPACK) includes:
- Absorption correction using spherical harmonics
- Frame scaling
;
_oxdiff_exptl_absorpt_empirical_full_max 1.232
_oxdiff_exptl_absorpt_empirical_full_min 0.806

loop_
_space_group_symop_operation_xyz
'x, y, z'
'-x, -y, -z'

loop_
_atom_site_label
_atom_site_type_symbol
_atom_site_fract_x
_atom_site_fract_y
_atom_site_fract_z
_atom_site_U_iso_or_equiv
_atom_site_adp_type
_atom_site_occupancy
_atom_site_site_symmetry_order
_atom_site_calc_flag
_atom_site_refinement_flags_posn
_atom_site_refinement_flags_adp
_atom_site_refinement_flags_occupancy
_atom_site_disorder_assembly
_atom_site_disorder_group
N1 N 0.55907(11) 0.44485(11) 0.85260(8) 0.0273(2) Uani 1 1 d . . . . .
C1 C 0.63552(12) 0.41678(12) 0.93868(9) 0.0249(3) Uani 1 1 d . . . . .
C2 C 0.64498(15) 0.31140(13) 1.01765(11) 0.0348(3) Uani 1 1 d . . . . .
H2 H 0.596132 0.244697 1.017356 0.042 Uiso 1 1 calc R U . . .
C3 C 0.72740(17) 0.30688(16) 1.09625(11) 0.0430(4) Uani 1 1 d . . . . .
H3 H 0.734285 0.236313 1.151552 0.052 Uiso 1 1 calc R U . . .
C4 C 0.80063(16) 0.40309(17) 1.09650(11) 0.0438(4) Uani 1 1 d . . . . .
H4 H 0.857868 0.396605 1.151390 0.053 Uiso 1 1 calc R U . . .
C5 C 0.79189(14) 0.50802(15) 1.01852(11) 0.0353(3) Uani 1 1 d . . . . .
H5 H 0.842440 0.573475 1.019372 0.042 Uiso 1 1 calc R U . . .
C6 C 0.70726(12) 0.51637(12) 0.93811(9) 0.0250(3) Uani 1 1 d . . . . .
C7 C 0.67057(13) 0.60942(12) 0.84749(10) 0.0277(3) Uani 1 1 d . . . . .
C8 C 0.70191(17) 0.72917(14) 0.80811(12) 0.0406(4) Uani 1 1 d . . . . .
H8 H 0.761124 0.763424 0.842548 0.049 Uiso 1 1 calc R U . . .
C9 C 0.6458(2) 0.79642(16) 0.71901(13) 0.0549(5) Uani 1 1 d . . . . .
H9 H 0.666119 0.878203 0.691736 0.066 Uiso 1 1 calc R U . . .
C10 C 0.5597(2) 0.74694(18) 0.66786(12) 0.0578(5) Uani 1 1 d . . . . .
H10 H 0.523471 0.795421 0.605671 0.069 Uiso 1 1 calc R U . . .
C11 C 0.52522(17) 0.62882(17) 0.70500(11) 0.0443(4) Uani 1 1 d . . . . .
H11 H 0.466275 0.595490 0.669639 0.053 Uiso 1 1 calc R U . . .
C12 C 0.58058(13) 0.56121(13) 0.79624(10) 0.0286(3) Uani 1 1 d . . . . .
C13 C 0.47875(14) 0.36340(15) 0.82205(11) 0.0351(3) Uani 1 1 d . . . . .
H13A H 0.389861 0.412806 0.793284 0.042 Uiso 1 1 calc R U . . .
H13B H 0.451777 0.301205 0.882884 0.042 Uiso 1 1 calc R U . . .
C14 C 0.55927(13) 0.29584(12) 0.74418(9) 0.0248(3) Uani 1 1 d . . . . .
C15 C 0.70639(13) 0.28921(13) 0.72902(10) 0.0303(3) Uani 1 1 d . . . . .
H15 H 0.755508 0.327304 0.767420 0.036 Uiso 1 1 calc R U . . .
C16 C 0.78235(13) 0.22811(13) 0.65899(10) 0.0297(3) Uani 1 1 d . . . . .
H16 H 0.883052 0.222468 0.651004 0.036 Uiso 1 1 calc R U . . .
C17 C 0.71189(14) 0.17538(12) 0.60074(10) 0.0285(3) Uani 1 1 d . . . . .
H17 H 0.763476 0.133769 0.552233 0.034 Uiso 1 1 calc R U . . .
C18 C 0.56483(13) 0.18376(12) 0.61377(9) 0.0250(3) Uani 1 1 d . . . . .
H18 H 0.516502 0.149754 0.571880 0.030 Uiso 1 1 calc R U . . .
C19 C 0.48529(12) 0.24085(11) 0.68682(9) 0.0211(2) Uani 1 1 d . . . . .
C20 C 0.25388(12) 0.18534(11) 0.81559(9) 0.0216(2) Uani 1 1 d . . . . .
C21 C 0.31736(13) 0.08028(12) 0.88613(9) 0.0250(3) Uani 1 1 d . . . . .
C22 C 0.25035(14) 0.04352(12) 0.98177(9) 0.0275(3) Uani 1 1 d . . . . .
H22 H 0.293019 -0.028743 1.027364 0.033 Uiso 1 1 calc R U . . .
C23 C 0.12366(13) 0.10859(12) 1.01279(9) 0.0259(3) Uani 1 1 d . . . . .
C24 C 0.06275(13) 0.21319(12) 0.94461(9) 0.0255(3) Uani 1 1 d . . . . .
H24 H -0.023183 0.260017 0.964829 0.031 Uiso 1 1 calc R U . . .
C25 C 0.12430(12) 0.25147(11) 0.84716(9) 0.0223(3) Uani 1 1 d . . . . .
C26 C 0.45408(14) 0.00102(14) 0.86045(10) 0.0338(3) Uani 1 1 d . . . . .
H26A H 0.436789 -0.044622 0.811040 0.051 Uiso 1 1 calc R U . . .
H26B H 0.488042 -0.057921 0.922203 0.051 Uiso 1 1 calc R U . . .
H26C H 0.526140 0.054155 0.831429 0.051 Uiso 1 1 calc R U . . .
C27 C 0.05462(16) 0.06620(14) 1.11723(10) 0.0338(3) Uani 1 1 d . . . . .
H27A H -0.015748 0.013570 1.113850 0.051 Uiso 1 1 calc R U . . .
H27B H 0.007249 0.138684 1.142223 0.051 Uiso 1 1 calc R U . . .
H27C H 0.127518 0.018812 1.163453 0.051 Uiso 1 1 calc R U . . .
C28 C 0.05358(13) 0.36874(12) 0.77949(10) 0.0282(3) Uani 1 1 d . . . . .
H28A H 0.121122 0.427969 0.758799 0.042 Uiso 1 1 calc R U . . .
H28B H -0.029617 0.405141 0.816485 0.042 Uiso 1 1 calc R U . . .
H28C H 0.023227 0.349379 0.719156 0.042 Uiso 1 1 calc R U . . .
C29 C 0.23720(12) 0.23840(11) 0.60875(9) 0.0204(2) Uani 1 1 d . . . . .
C30 C 0.18254(12) 0.13677(11) 0.59138(9) 0.0212(2) Uani 1 1 d . . . . .
C31 C 0.10438(12) 0.15188(12) 0.50699(9) 0.0232(3) Uani 1 1 d . . . . .
H31 H 0.070805 0.082012 0.495295 0.028 Uiso 1 1 calc R U . . .
C32 C 0.07399(13) 0.26559(12) 0.43954(9) 0.0248(3) Uani 1 1 d . . . . .
C33 C 0.12918(13) 0.36511(12) 0.45569(9) 0.0251(3) Uani 1 1 d . . . . .
H33 H 0.109508 0.443827 0.410132 0.030 Uiso 1 1 calc R U . . .
C34 C 0.21276(13) 0.35263(11) 0.53702(9) 0.0224(3) Uani 1 1 d . . . . .
C35 C 0.21228(15) 0.00944(12) 0.66066(10) 0.0294(3) Uani 1 1 d . . . . .
H35A H 0.315151 -0.019473 0.659477 0.044 Uiso 1 1 calc R U . . .
H35B H 0.164419 -0.048330 0.637465 0.044 Uiso 1 1 calc R U . . .
H35C H 0.176574 0.013445 0.730020 0.044 Uiso 1 1 calc R U . . .
C36 C -0.01473(15) 0.28001(14) 0.35047(10) 0.0324(3) Uani 1 1 d . . . . .
H36A H 0.007758 0.205123 0.323518 0.049 Uiso 1 1 calc R U . . .
H36B H 0.006346 0.351990 0.297462 0.049 Uiso 1 1 calc R U . . .
H36C H -0.115952 0.292282 0.372541 0.049 Uiso 1 1 calc R U . . .
C37 C 0.27473(15) 0.46430(12) 0.54560(10) 0.0295(3) Uani 1 1 d . . . . .
H37A H 0.281252 0.462664 0.617362 0.044 Uiso 1 1 calc R U . . .
H37B H 0.213168 0.540261 0.513755 0.044 Uiso 1 1 calc R U . . .
H37C H 0.369974 0.462443 0.511251 0.044 Uiso 1 1 calc R U . . .
B1 B 0.32391(14) 0.22456(12) 0.70484(10) 0.0207(3) Uani 1 1 d . . . . .

loop_
_atom_site_aniso_label
_atom_site_aniso_U_11
_atom_site_aniso_U_22
_atom_site_aniso_U_33
_atom_site_aniso_U_23
_atom_site_aniso_U_13
_atom_site_aniso_U_12
N1 0.0210(5) 0.0368(6) 0.0308(6) -0.0185(5) -0.0012(4) -0.0079(4)
C1 0.0182(6) 0.0322(7) 0.0278(6) -0.0150(5) 0.0026(5) -0.0039(5)
C2 0.0309(7) 0.0322(7) 0.0390(8) -0.0104(6) 0.0099(6) -0.0020(6)
C3 0.0402(8) 0.0486(9) 0.0308(7) -0.0060(7) 0.0044(6) 0.0109(7)
C4 0.0336(8) 0.0671(11) 0.0301(7) -0.0219(7) -0.0101(6) 0.0141(7)
C5 0.0221(6) 0.0517(9) 0.0414(8) -0.0305(7) -0.0018(5) -0.0032(6)
C6 0.0175(5) 0.0334(7) 0.0287(6) -0.0173(5) 0.0022(5) -0.0044(5)
C7 0.0233(6) 0.0312(7) 0.0309(7) -0.0146(5) 0.0067(5) -0.0048(5)
C8 0.0428(8) 0.0334(8) 0.0461(9) -0.0158(7) 0.0192(7) -0.0098(6)
C9 0.0694(12) 0.0367(9) 0.0465(10) -0.0070(7) 0.0276(9) 0.0038(8)
C10 0.0674(12) 0.0578(11) 0.0274(8) -0.0009(8) 0.0098(8) 0.0271(9)
C11 0.0389(8) 0.0624(11) 0.0282(7) -0.0182(7) -0.0028(6) 0.0131(7)
C12 0.0234(6) 0.0375(8) 0.0263(6) -0.0146(6) 0.0020(5) -0.0001(5)
C13 0.0195(6) 0.0533(9) 0.0457(8) -0.0343(7) 0.0030(5) -0.0118(6)
C14 0.0196(6) 0.0305(7) 0.0274(6) -0.0124(5) -0.0004(5) -0.0047(5)
C15 0.0206(6) 0.0406(8) 0.0350(7) -0.0176(6) 0.0002(5) -0.0078(5)
C16 0.0183(6) 0.0370(8) 0.0344(7) -0.0117(6) 0.0026(5) -0.0035(5)
C17 0.0265(6) 0.0314(7) 0.0279(6) -0.0117(5) 0.0061(5) -0.0030(5)
C18 0.0262(6) 0.0285(7) 0.0224(6) -0.0084(5) -0.0003(5) -0.0064(5)
C19 0.0203(6) 0.0224(6) 0.0212(6) -0.0056(5) -0.0007(4) -0.0039(5)
C20 0.0200(6) 0.0244(6) 0.0241(6) -0.0101(5) -0.0027(4) -0.0065(5)
C21 0.0227(6) 0.0297(7) 0.0250(6) -0.0088(5) -0.0032(5) -0.0060(5)
C22 0.0305(7) 0.0297(7) 0.0239(6) -0.0063(5) -0.0047(5) -0.0072(5)
C23 0.0288(6) 0.0312(7) 0.0236(6) -0.0120(5) 0.0015(5) -0.0143(5)
C24 0.0222(6) 0.0293(7) 0.0303(7) -0.0149(5) 0.0034(5) -0.0094(5)
C25 0.0194(5) 0.0251(6) 0.0264(6) -0.0101(5) -0.0011(4) -0.0086(5)
C26 0.0286(7) 0.0369(8) 0.0304(7) -0.0033(6) -0.0027(5) 0.0037(6)
C27 0.0388(8) 0.0408(8) 0.0265(7) -0.0120(6) 0.0054(6) -0.0169(6)
C28 0.0216(6) 0.0286(7) 0.0340(7) -0.0081(5) 0.0019(5) -0.0036(5)
C29 0.0177(5) 0.0234(6) 0.0215(6) -0.0075(5) 0.0001(4) -0.0046(4)
C30 0.0187(5) 0.0240(6) 0.0226(6) -0.0079(5) 0.0019(4) -0.0058(5)
C31 0.0206(6) 0.0268(6) 0.0264(6) -0.0125(5) 0.0012(5) -0.0077(5)
C32 0.0208(6) 0.0324(7) 0.0238(6) -0.0109(5) -0.0021(5) -0.0041(5)
C33 0.0259(6) 0.0249(6) 0.0250(6) -0.0057(5) -0.0045(5) -0.0031(5)
C34 0.0222(6) 0.0234(6) 0.0236(6) -0.0084(5) -0.0008(5) -0.0051(5)
C35 0.0363(7) 0.0251(7) 0.0296(7) -0.0068(5) -0.0041(5) -0.0103(5)
C36 0.0330(7) 0.0379(8) 0.0305(7) -0.0111(6) -0.0107(5) -0.0073(6)
C37 0.0358(7) 0.0247(7) 0.0303(7) -0.0055(5) -0.0064(5) -0.0098(5)
B1 0.0210(6) 0.0174(6) 0.0259(7) -0.0090(5) -0.0026(5) -0.0025(5)

loop_
_atom_type_symbol
_atom_type_description
_atom_type_scat_dispersion_real
_atom_type_scat_dispersion_imag
_atom_type_scat_source
C C 0.0033 0.0016 'International Tables Vol C Tables 4.2.6.8 and 6.1.1.4'
H H 0.0000 0.0000 'International Tables Vol C Tables 4.2.6.8 and 6.1.1.4'
B B 0.0013 0.0007 'International Tables Vol C Tables 4.2.6.8 and 6.1.1.4'
N N 0.0061 0.0033 'International Tables Vol C Tables 4.2.6.8 and 6.1.1.4'

loop_
_geom_angle_atom_site_label_1
_geom_angle_atom_site_label_2
_geom_angle_atom_site_label_3
_geom_angle
_geom_angle_site_symmetry_1
_geom_angle_site_symmetry_3
_geom_angle_publ_flag
C1 N1 C12 108.54(10) . . ?
C1 N1 C13 126.09(12) . . ?
C12 N1 C13 125.21(12) . . ?
N1 C1 C2 129.14(12) . . ?
N1 C1 C6 109.13(11) . . ?
C2 C1 C6 121.72(12) . . ?
C1 C2 H2 121.1 . . ?
C3 C2 C1 117.81(14) . . ?
C3 C2 H2 121.1 . . ?
C2 C3 H3 119.3 . . ?
C2 C3 C4 121.42(15) . . ?
C4 C3 H3 119.3 . . ?
C3 C4 H4 119.4 . . ?
C5 C4 C3 121.19(14) . . ?
C5 C4 H4 119.4 . . ?
C4 C5 H5 120.6 . . ?
C4 C5 C6 118.83(14) . . ?
C6 C5 H5 120.6 . . ?
C1 C6 C7 106.54(11) . . ?
C5 C6 C1 119.01(13) . . ?
C5 C6 C7 134.44(13) . . ?
C8 C7 C6 133.45(13) . . ?
C8 C7 C12 119.70(13) . . ?
C12 C7 C6 106.81(11) . . ?
C7 C8 H8 120.6 . . ?
C9 C8 C7 118.83(16) . . ?
C9 C8 H8 120.6 . . ?
C8 C9 H9 119.5 . . ?
C8 C9 C10 121.01(17) . . ?
C10 C9 H9 119.5 . . ?
C9 C10 H10 119.1 . . ?
C11 C10 C9 121.84(16) . . ?
C11 C10 H10 119.1 . . ?
C10 C11 H11 121.4 . . ?
C10 C11 C12 117.12(16) . . ?
C12 C11 H11 121.4 . . ?
N1 C12 C7 108.96(11) . . ?
N1 C12 C11 129.56(14) . . ?
C11 C12 C7 121.47(14) . . ?
N1 C13 H13A 108.8 . . ?
N1 C13 H13B 108.8 . . ?
N1 C13 C14 113.71(10) . . ?
H13A C13 H13B 107.7 . . ?
C14 C13 H13A 108.8 . . ?
C14 C13 H13B 108.8 . . ?
C15 C14 C13 119.89(11) . . ?
C15 C14 C19 119.86(11) . . ?
C19 C14 C13 120.25(10) . . ?
C14 C15 H15 119.4 . . ?
C16 C15 C14 121.13(12) . . ?
C16 C15 H15 119.4 . . ?
C15 C16 H16 120.0 . . ?
C17 C16 C15 120.01(12) . . ?
C17 C16 H16 120.0 . . ?
C16 C17 H17 120.4 . . ?
C16 C17 C18 119.29(11) . . ?
C18 C17 H17 120.4 . . ?
C17 C18 H18 119.0 . . ?
C17 C18 C19 122.10(12) . . ?
C19 C18 H18 119.0 . . ?
C14 C19 B1 125.88(10) . . ?
C18 C19 C14 117.54(11) . . ?
C18 C19 B1 116.23(10) . . ?
C21 C20 B1 120.84(10) . . ?
C25 C20 C21 117.61(11) . . ?
C25 C20 B1 121.53(11) . . ?
C20 C21 C26 122.40(11) . . ?
C22 C21 C20 120.00(11) . . ?
C22 C21 C26 117.54(12) . . ?
C21 C22 H22 118.8 . . ?
C23 C22 C21 122.34(12) . . ?
C23 C22 H22 118.8 . . ?
C22 C23 C24 117.79(11) . . ?
C22 C23 C27 120.80(12) . . ?
C24 C23 C27 121.41(12) . . ?
C23 C24 H24 119.1 . . ?
C23 C24 C25 121.76(12) . . ?
C25 C24 H24 119.1 . . ?
C20 C25 C28 121.31(11) . . ?
C24 C25 C20 120.46(11) . . ?
C24 C25 C28 118.13(11) . . ?
C21 C26 H26A 109.5 . . ?
C21 C26 H26B 109.5 . . ?
C21 C26 H26C 109.5 . . ?
H26A C26 H26B 109.5 . . ?
H26A C26 H26C 109.5 . . ?
H26B C26 H26C 109.5 . . ?
C23 C27 H27A 109.5 . . ?
C23 C27 H27B 109.5 . . ?
C23 C27 H27C 109.5 . . ?
H27A C27 H27B 109.5 . . ?
H27A C27 H27C 109.5 . . ?
H27B C27 H27C 109.5 . . ?
C25 C28 H28A 109.5 . . ?
C25 C28 H28B 109.5 . . ?
C25 C28 H28C 109.5 . . ?
H28A C28 H28B 109.5 . . ?
H28A C28 H28C 109.5 . . ?
H28B C28 H28C 109.5 . . ?
C30 C29 B1 121.13(11) . . ?
C34 C29 C30 117.88(11) . . ?
C34 C29 B1 120.98(10) . . ?
C29 C30 C35 121.17(11) . . ?
C31 C30 C29 120.03(11) . . ?
C31 C30 C35 118.76(11) . . ?
C30 C31 H31 119.0 . . ?
C32 C31 C30 122.05(11) . . ?
C32 C31 H31 119.0 . . ?
C31 C32 C33 117.98(11) . . ?
C31 C32 C36 120.86(11) . . ?
C33 C32 C36 121.15(12) . . ?
C32 C33 H33 119.2 . . ?
C32 C33 C34 121.70(12) . . ?
C34 C33 H33 119.2 . . ?
C29 C34 C37 121.72(11) . . ?
C33 C34 C29 120.21(11) . . ?
C33 C34 C37 118.07(11) . . ?
C30 C35 H35A 109.5 . . ?
C30 C35 H35B 109.5 . . ?
C30 C35 H35C 109.5 . . ?
H35A C35 H35B 109.5 . . ?
H35A C35 H35C 109.5 . . ?
H35B C35 H35C 109.5 . . ?
C32 C36 H36A 109.5 . . ?
C32 C36 H36B 109.5 . . ?
C32 C36 H36C 109.5 . . ?
H36A C36 H36B 109.5 . . ?
H36A C36 H36C 109.5 . . ?
H36B C36 H36C 109.5 . . ?
C34 C37 H37A 109.5 . . ?
C34 C37 H37B 109.5 . . ?
C34 C37 H37C 109.5 . . ?
H37A C37 H37B 109.5 . . ?
H37A C37 H37C 109.5 . . ?
H37B C37 H37C 109.5 . . ?
C19 B1 C20 121.07(10) . . ?
C19 B1 C29 117.85(10) . . ?
C29 B1 C20 120.92(10) . . ?

loop_
_geom_bond_atom_site_label_1
_geom_bond_atom_site_label_2
_geom_bond_distance
_geom_bond_site_symmetry_2
_geom_bond_publ_flag
N1 C1 1.3838(16) . ?
N1 C12 1.3846(18) . ?
N1 C13 1.4454(16) . ?
C1 C2 1.390(2) . ?
C1 C6 1.4080(18) . ?
C2 H2 0.9500 . ?
C2 C3 1.376(2) . ?
C3 H3 0.9500 . ?
C3 C4 1.386(3) . ?
C4 H4 0.9500 . ?
C4 C5 1.379(2) . ?
C5 H5 0.9500 . ?
C5 C6 1.3993(18) . ?
C6 C7 1.4393(19) . ?
C7 C8 1.395(2) . ?
C7 C12 1.4075(19) . ?
C8 H8 0.9500 . ?
C8 C9 1.369(3) . ?
C9 H9 0.9500 . ?
C9 C10 1.389(3) . ?
C10 H10 0.9500 . ?
C10 C11 1.386(3) . ?
C11 H11 0.9500 . ?
C11 C12 1.390(2) . ?
C13 H13A 0.9900 . ?
C13 H13B 0.9900 . ?
C13 C14 1.5221(17) . ?
C14 C15 1.3916(17) . ?
C14 C19 1.4084(17) . ?
C15 H15 0.9500 . ?
C15 C16 1.3833(18) . ?
C16 H16 0.9500 . ?
C16 C17 1.3793(19) . ?
C17 H17 0.9500 . ?
C17 C18 1.3879(17) . ?
C18 H18 0.9500 . ?
C18 C19 1.4026(16) . ?
C19 B1 1.5718(17) . ?
C20 C21 1.4151(17) . ?
C20 C25 1.4143(17) . ?
C20 B1 1.5789(17) . ?
C21 C22 1.3928(17) . ?
C21 C26 1.5098(18) . ?
C22 H22 0.9500 . ?
C22 C23 1.3855(18) . ?
C23 C24 1.3871(19) . ?
C23 C27 1.5088(17) . ?
C24 H24 0.9500 . ?
C24 C25 1.3948(17) . ?
C25 C28 1.5065(18) . ?
C26 H26A 0.9800 . ?
C26 H26B 0.9800 . ?
C26 H26C 0.9800 . ?
C27 H27A 0.9800 . ?
C27 H27B 0.9800 . ?
C27 H27C 0.9800 . ?
C28 H28A 0.9800 . ?
C28 H28B 0.9800 . ?
C28 H28C 0.9800 . ?
C29 C30 1.4122(16) . ?
C29 C34 1.4109(17) . ?
C29 B1 1.5781(17) . ?
C30 C31 1.3913(17) . ?
C30 C35 1.5090(18) . ?
C31 H31 0.9500 . ?
C31 C32 1.3845(18) . ?
C32 C33 1.3867(18) . ?
C32 C36 1.5078(17) . ?
C33 H33 0.9500 . ?
C33 C34 1.3937(17) . ?
C34 C37 1.5101(17) . ?
C35 H35A 0.9800 . ?
C35 H35B 0.9800 . ?
C35 H35C 0.9800 . ?
C36 H36A 0.9800 . ?
C36 H36B 0.9800 . ?
C36 H36C 0.9800 . ?
C37 H37A 0.9800 . ?
C37 H37B 0.9800 . ?
C37 H37C 0.9800 . ?

loop_
_geom_torsion_atom_site_label_1
_geom_torsion_atom_site_label_2
_geom_torsion_atom_site_label_3
_geom_torsion_atom_site_label_4
_geom_torsion
_geom_torsion_site_symmetry_1
_geom_torsion_site_symmetry_2
_geom_torsion_site_symmetry_3
_geom_torsion_site_symmetry_4
_geom_torsion_publ_flag
N1 C1 C2 C3 -178.95(12) . . . . ?
N1 C1 C6 C5 -179.93(10) . . . . ?
N1 C1 C6 C7 0.63(13) . . . . ?
N1 C13 C14 C15 16.8(2) . . . . ?
N1 C13 C14 C19 -162.65(12) . . . . ?
C1 N1 C12 C7 -0.82(13) . . . . ?
C1 N1 C12 C11 -179.31(13) . . . . ?
C1 N1 C13 C14 -97.38(15) . . . . ?
C1 C2 C3 C4 -0.9(2) . . . . ?
C1 C6 C7 C8 176.22(13) . . . . ?
C1 C6 C7 C12 -1.11(13) . . . . ?
C2 C1 C6 C5 0.96(18) . . . . ?
C2 C1 C6 C7 -178.49(11) . . . . ?
C2 C3 C4 C5 1.0(2) . . . . ?
C3 C4 C5 C6 0.0(2) . . . . ?
C4 C5 C6 C1 -0.91(18) . . . . ?
C4 C5 C6 C7 178.34(13) . . . . ?
C5 C6 C7 C8 -3.1(2) . . . . ?
C5 C6 C7 C12 179.58(13) . . . . ?
C6 C1 C2 C3 -0.03(19) . . . . ?
C6 C7 C8 C9 -178.17(14) . . . . ?
C6 C7 C12 N1 1.20(13) . . . . ?
C6 C7 C12 C11 179.83(12) . . . . ?
C7 C8 C9 C10 -0.3(2) . . . . ?
C8 C7 C12 N1 -176.57(11) . . . . ?
C8 C7 C12 C11 2.07(19) . . . . ?
C8 C9 C10 C11 0.9(2) . . . . ?
C9 C10 C11 C12 0.0(2) . . . . ?
C10 C11 C12 N1 176.85(13) . . . . ?
C10 C11 C12 C7 -1.48(19) . . . . ?
C12 N1 C1 C2 179.13(12) . . . . ?
C12 N1 C1 C6 0.10(13) . . . . ?
C12 N1 C13 C14 77.61(17) . . . . ?
C12 C7 C8 C9 -1.12(19) . . . . ?
C13 N1 C1 C2 -5.2(2) . . . . ?
C13 N1 C1 C6 175.79(11) . . . . ?
C13 N1 C12 C7 -176.55(11) . . . . ?
C13 N1 C12 C11 5.0(2) . . . . ?
C13 C14 C15 C16 179.80(13) . . . . ?
C13 C14 C19 C18 177.80(12) . . . . ?
C13 C14 C19 B1 -9.3(2) . . . . ?
C14 C15 C16 C17 1.8(2) . . . . ?
C14 C19 B1 C20 -40.47(18) . . . . ?
C14 C19 B1 C29 144.21(12) . . . . ?
C15 C14 C19 C18 -1.70(18) . . . . ?
C15 C14 C19 B1 171.22(12) . . . . ?
C15 C16 C17 C18 -0.4(2) . . . . ?
C16 C17 C18 C19 -2.1(2) . . . . ?
C17 C18 C19 C14 3.13(18) . . . . ?
C17 C18 C19 B1 -170.47(12) . . . . ?
C18 C19 B1 C20 132.53(12) . . . . ?
C18 C19 B1 C29 -42.79(15) . . . . ?
C19 C14 C15 C16 -0.7(2) . . . . ?
C20 C21 C22 C23 -1.96(19) . . . . ?
C21 C20 C25 C24 -0.01(17) . . . . ?
C21 C20 C25 C28 176.32(11) . . . . ?
C21 C20 B1 C19 -51.40(16) . . . . ?
C21 C20 B1 C29 123.77(12) . . . . ?
C21 C22 C23 C24 0.53(18) . . . . ?
C21 C22 C23 C27 -179.70(12) . . . . ?
C22 C23 C24 C25 1.17(18) . . . . ?
C23 C24 C25 C20 -1.43(18) . . . . ?
C23 C24 C25 C28 -177.87(11) . . . . ?
C25 C20 C21 C22 1.64(17) . . . . ?
C25 C20 C21 C26 178.80(11) . . . . ?
C25 C20 B1 C19 130.21(12) . . . . ?
C25 C20 B1 C29 -54.61(16) . . . . ?
C26 C21 C22 C23 -179.25(12) . . . . ?
C27 C23 C24 C25 -178.60(11) . . . . ?
C29 C30 C31 C32 -1.88(17) . . . . ?
C30 C29 C34 C33 4.11(17) . . . . ?
C30 C29 C34 C37 -176.14(11) . . . . ?
C30 C29 B1 C19 114.87(12) . . . . ?
C30 C29 B1 C20 -60.46(15) . . . . ?
C30 C31 C32 C33 2.70(18) . . . . ?
C30 C31 C32 C36 -178.14(11) . . . . ?
C31 C32 C33 C34 -0.06(18) . . . . ?
C32 C33 C34 C29 -3.38(18) . . . . ?
C32 C33 C34 C37 176.86(11) . . . . ?
C34 C29 C30 C31 -1.56(16) . . . . ?
C34 C29 C30 C35 175.91(11) . . . . ?
C34 C29 B1 C19 -64.65(15) . . . . ?
C34 C29 B1 C20 120.02(12) . . . . ?
C35 C30 C31 C32 -179.41(11) . . . . ?
C36 C32 C33 C34 -179.21(11) . . . . ?
B1 C20 C21 C22 -176.80(11) . . . . ?
B1 C20 C21 C26 0.35(18) . . . . ?
B1 C20 C25 C24 178.43(10) . . . . ?
B1 C20 C25 C28 -5.25(17) . . . . ?
B1 C29 C30 C31 178.91(10) . . . . ?
B1 C29 C30 C35 -3.62(17) . . . . ?
B1 C29 C34 C33 -176.36(11) . . . . ?
B1 C29 C34 C37 3.40(17) . . . . ?
